data_7105992
loop_
_publ_author_name
'Zibin Zhang'
'Yan Luo'
'Binyuan Xia'
'Chengyou Han'
'Yihua Yu'
'Xiaopeng Chen'
'Feihe Huang'

_publ_section_title
;
 Four Structural isomers of BMpillar[5]arene: Synthesis, Crystal
 Structures and Complexation with N-Octyltrimethyl Ammonium
 Hexafluorophosphate
;
_journal_name_full Chem.Commun.
_journal_page_first 2417
_journal_paper_doi 10.1039/c0cc03732j
_journal_volume 47
_journal_year 2011
_chemical_formula_moiety '2(C50 H60 O10), 3(C2 H3 N)'
_chemical_formula_sum 'C106 H129 N3 O20'
_chemical_formula_weight 1765.12
_chemical_name_systematic
;
?
;
_space_group_IT_number 2
_symmetry_cell_setting triclinic
_symmetry_space_group_name_Hall '-P 1'
_symmetry_space_group_name_H-M 'P -1'
_atom_sites_solution_hydrogens geom
_atom_sites_solution_primary direct
_atom_sites_solution_secondary difmap
_audit_creation_method SHELXL-97
_cell_angle_alpha 68.825(5)
_cell_angle_beta 88.866(4)
_cell_angle_gamma 80.174(4)
_cell_formula_units_Z 2
_cell_length_a 12.2072(4)
_cell_length_b 20.6545(12)
_cell_length_c 21.4041(11)
_cell_measurement_reflns_used 8248
_cell_measurement_temperature 293(2)
_cell_measurement_theta_max 66.9368
_cell_measurement_theta_min 2.5668
_cell_volume 4953.3(5)
_computing_cell_refinement 'CrysAlis PRO (Oxford Diffraction, 2009)'
_computing_data_collection 'CrysAlis PRO'
_computing_data_reduction 'CrysAlis PRO'
_computing_molecular_graphics 'OLEX2 (Dolomanov et al., 2009)'
_computing_publication_material OLEX2
_computing_structure_refinement 'SHELXL-97 (Sheldrick, 1997)'
_computing_structure_solution 'SHELXS-97 (Sheldrick, 1990)'
_diffrn_ambient_temperature 293(2)
_diffrn_detector_area_resol_mean 10.3592
_diffrn_measured_fraction_theta_full 0.988
_diffrn_measured_fraction_theta_max 0.988
_diffrn_measurement_device_type 'Xcalibur, Atlas, Gemini ultra'
_diffrn_measurement_method '\w scans'
_diffrn_radiation_monochromator graphite
_diffrn_radiation_source 'fine-focus sealed tube'
_diffrn_radiation_type CuK\a
_diffrn_radiation_wavelength 1.54178
_diffrn_reflns_av_R_equivalents 0.0537
_diffrn_reflns_av_sigmaI/netI 0.0553
_diffrn_reflns_limit_h_max 14
_diffrn_reflns_limit_h_min -10
_diffrn_reflns_limit_k_max 23
_diffrn_reflns_limit_k_min -24
_diffrn_reflns_limit_l_max 24
_diffrn_reflns_limit_l_min -24
_diffrn_reflns_number 31785
_diffrn_reflns_theta_full 65.08
_diffrn_reflns_theta_max 65.08
_diffrn_reflns_theta_min 2.57
_exptl_absorpt_coefficient_mu 0.655
_exptl_absorpt_correction_T_max 0.91
_exptl_absorpt_correction_T_min 0.86
_exptl_absorpt_correction_type multi-scan
_exptl_absorpt_process_details
;
CrysAlisPro, Oxford Diffraction Ltd.,
Version 1.171.33.53
Empirical absorption correction using spherical harmonics,
implemented in SCALE3 ABSPACK scaling algorithm.
;
_exptl_crystal_colour colorless
_exptl_crystal_density_diffrn 1.183
_exptl_crystal_density_method 'not measured'
_exptl_crystal_description block
_exptl_crystal_F_000 1892
_exptl_crystal_size_max 0.18
_exptl_crystal_size_mid 0.16
_exptl_crystal_size_min 0.15
_refine_diff_density_max 1.475
_refine_diff_density_min -0.548
_refine_diff_density_rms 0.085
_refine_ls_extinction_method none
_refine_ls_goodness_of_fit_ref 1.068
_refine_ls_hydrogen_treatment constr
_refine_ls_matrix_type full
_refine_ls_number_parameters 1130
_refine_ls_number_reflns 16706
_refine_ls_number_restraints 9
_refine_ls_restrained_S_all 1.085
_refine_ls_R_factor_all 0.1500
_refine_ls_R_factor_gt 0.1031
_refine_ls_shift/su_max 0.000
_refine_ls_shift/su_mean 0.000
_refine_ls_structure_factor_coef Fsqd
_refine_ls_weighting_details 'calc w=1/[\s^2^(Fo^2^)+(0.2000P)^2^+0.0000P] where P=(Fo^2^+2Fc^2^)/3'
_refine_ls_weighting_scheme calc
_refine_ls_wR_factor_gt 0.2895
_refine_ls_wR_factor_ref 0.3248
_reflns_number_gt 9165
_reflns_number_total 16706
_reflns_threshold_expression >2sigma(I)
_cod_data_source_file C0CC03732J.TXT
_cod_data_source_block EMpillar[5]arene
_cod_depositor_comments
;
The following automatic conversions were performed:

'_symmetry_cell_setting' value 'Triclinic' changed to 'triclinic'
according to the built-in table from CIF Core dictionary named
'cif_core.dic' version 2.4.1 from 2010-06-29.

Automatic conversion script
Id: cif_fix_values 1646 2011-03-28 12:23:43Z adriana 
;
_cod_original_cell_volume 4953.3(4)
_cod_database_code 7105992

loop_
_symmetry_equiv_pos_as_xyz
'x, y, z'
'-x, -y, -z'

loop_
_atom_site_label
_atom_site_type_symbol
_atom_site_fract_x
_atom_site_fract_y
_atom_site_fract_z
_atom_site_U_iso_or_equiv
_atom_site_adp_type
_atom_site_occupancy
_atom_site_symmetry_multiplicity
_atom_site_calc_flag
_atom_site_refinement_flags
_atom_site_disorder_assembly
_atom_site_disorder_group
O1 O 0.4547(4) 0.6343(3) 0.5593(3) 0.1140(17) Uani 1 1 d . . .
O2 O 0.7098(4) 0.7776(2) 0.6566(3) 0.1124(17) Uani 1 1 d . . .
O3 O 0.8176(4) 0.6201(2) 0.8897(2) 0.0976(13) Uani 1 1 d . . .
O4 O 1.0588(4) 0.3832(2) 0.9162(2) 0.0978(13) Uani 1 1 d . . .
O5 O 1.0905(3) 0.39517(19) 0.67743(18) 0.0712(9) Uani 1 1 d . . .
O6 O 0.6859(3) 0.3954(2) 0.60027(19) 0.0829(11) Uani 1 1 d . . .
O7 O 0.3937(3) 0.6402(2) 0.7936(2) 0.0911(12) Uani 1 1 d . . .
O8 O 0.8921(3) 0.6302(2) 0.5213(2) 0.0851(11) Uani 1 1 d . . .
O9 O 0.6070(4) 0.40450(19) 0.9526(2) 0.0814(11) Uani 1 1 d . . .
O10 O 0.7988(3) 0.23997(17) 0.84097(16) 0.0686(9) Uani 1 1 d . . .
O11 O 0.3758(3) 0.11900(19) 1.1025(3) 0.0988(15) Uani 1 1 d . . .
O12 O 0.5124(3) -0.16316(17) 1.1846(2) 0.0761(10) Uani 1 1 d . . .
O13 O 0.7596(3) -0.0017(2) 1.4835(2) 0.0834(11) Uani 1 1 d . . .
O14 O 0.9430(3) 0.1650(2) 1.28013(19) 0.0779(10) Uani 1 1 d . . .
O15 O 0.4306(3) -0.01468(18) 1.35504(19) 0.0708(9) Uani 1 1 d . . .
O16 O 1.1245(2) -0.11877(18) 1.38377(16) 0.0639(8) Uani 1 1 d . . .
O17 O 0.7588(3) -0.00940(16) 1.02148(18) 0.0709(9) Uani 1 1 d . . .
O18 O 1.0979(3) 0.01663(17) 1.13392(16) 0.0624(8) Uani 1 1 d . . .
O19 O 0.7549(3) -0.20947(16) 1.37928(18) 0.0657(9) Uani 1 1 d . . .
O20 O 0.7217(2) 0.22348(15) 1.07084(14) 0.0542(7) Uani 1 1 d . . .
C1 C 0.9315(4) 0.3422(2) 0.6897(2) 0.0536(10) Uani 1 1 d . . .
C2 C 1.0195(4) 0.3564(2) 0.7202(2) 0.0556(11) Uani 1 1 d . . .
C3 C 0.8579(4) 0.3033(2) 0.7293(2) 0.0533(10) Uani 1 1 d . . .
H3 H 0.7996 0.2930 0.7093 0.064 Uiso 1 1 calc R . .
C4 C 0.3316(6) 0.5856(3) 0.8247(4) 0.100(2) Uani 1 1 d . . .
H4B H 0.2594 0.5978 0.8025 0.150 Uiso 1 1 calc R . .
H4C H 0.3235 0.5800 0.8710 0.150 Uiso 1 1 calc R . .
H4A H 0.3699 0.5423 0.8218 0.150 Uiso 1 1 calc R . .
C5 C 0.9562(4) 0.2939(2) 0.8302(2) 0.0587(11) Uani 1 1 d . . .
C6 C 0.8419(4) 0.5705(3) 0.5403(2) 0.0697(14) Uani 1 1 d . . .
C7 C 0.8694(4) 0.2792(2) 0.7987(2) 0.0548(11) Uani 1 1 d . . .
C8 C 1.2511(7) 0.4405(7) 0.6446(5) 0.175(5) Uani 1 1 d . . .
H8B H 1.2005 0.4782 0.6128 0.263 Uiso 1 1 calc R . .
H8A H 1.2837 0.4078 0.6242 0.263 Uiso 1 1 calc R . .
H8C H 1.3087 0.4594 0.6586 0.263 Uiso 1 1 calc R . .
C9 C 1.0313(4) 0.3321(2) 0.7900(2) 0.0585(11) Uani 1 1 d . . .
H9 H 1.0904 0.3418 0.8100 0.070 Uiso 1 1 calc R . .
C10 C 0.4436(9) 0.3707(4) 0.9535(5) 0.136(3) Uani 1 1 d D . .
H10E H 0.4135 0.4151 0.9195 0.204 Uiso 1 1 calc R . .
H10F H 0.4352 0.3743 0.9969 0.204 Uiso 1 1 calc R . .
H10D H 0.4046 0.3350 0.9510 0.204 Uiso 1 1 calc R . .
C11 C 0.8572(14) 0.8228(9) 0.6514(9) 0.246(7) Uiso 1 1 d D . .
H11A H 0.9355 0.8160 0.6440 0.370 Uiso 1 1 calc R . .
H11C H 0.8461 0.8072 0.6987 0.370 Uiso 1 1 calc R . .
H11B H 0.8260 0.8720 0.6309 0.370 Uiso 1 1 calc R . .
C12 C 1.0300(9) 0.6945(7) 0.5373(6) 0.174(5) Uani 1 1 d . . .
H12A H 1.0724 0.7090 0.4979 0.261 Uiso 1 1 calc R . .
H12C H 1.0735 0.6914 0.5755 0.261 Uiso 1 1 calc R . .
H12B H 0.9631 0.7285 0.5318 0.261 Uiso 1 1 calc R . .
C13 C 0.7697(6) 0.4516(3) 0.9483(2) 0.0731(15) Uani 1 1 d . . .
C14 C 0.8101(7) 0.7878(5) 0.6259(5) 0.122(3) Uiso 1 1 d D . .
H14A H 0.8572 0.7427 0.6328 0.146 Uiso 1 1 calc R . .
H14B H 0.7967 0.8133 0.5780 0.146 Uiso 1 1 calc R . .
C15 C 1.1125(7) 0.4390(5) 0.9177(4) 0.122(3) Uani 1 1 d . . .
H15A H 1.0726 0.4833 0.8877 0.183 Uiso 1 1 calc R . .
H15B H 1.1874 0.4320 0.9038 0.183 Uiso 1 1 calc R . .
H15C H 1.1135 0.4392 0.9624 0.183 Uiso 1 1 calc R . .
C16 C 0.8860(6) 0.6682(4) 0.8506(4) 0.100(2) Uani 1 1 d . . .
H16B H 0.8514 0.7162 0.8442 0.120 Uiso 1 1 calc R . .
H16A H 0.8948 0.6643 0.8069 0.120 Uiso 1 1 calc R . .
C17 C 0.3434(7) 0.6260(6) 0.5803(7) 0.177(5) Uani 1 1 d . . .
H17A H 0.3151 0.5973 0.5599 0.266 Uiso 1 1 calc R . .
H17B H 0.2964 0.6714 0.5668 0.266 Uiso 1 1 calc R . .
H17C H 0.3446 0.6036 0.6282 0.266 Uiso 1 1 calc R . .
C18 C 0.9935(8) 0.6517(4) 0.8852(5) 0.133(3) Uani 1 1 d . . .
H18B H 1.0389 0.6850 0.8601 0.200 Uiso 1 1 calc R . .
H18A H 1.0290 0.6050 0.8893 0.200 Uiso 1 1 calc R . .
H18C H 0.9840 0.6539 0.9290 0.200 Uiso 1 1 calc R . .
C19 C 0.5125(5) 0.7462(3) 0.7208(4) 0.100(2) Uani 1 1 d . . .
H19A H 0.4319 0.7554 0.7208 0.120 Uiso 1 1 calc R . .
H19B H 0.5393 0.7886 0.7182 0.120 Uiso 1 1 calc R . .
C20 C 0.7025(6) 0.5130(3) 0.9635(3) 0.0871(18) Uani 1 1 d . . .
H20B H 0.7508 0.5306 0.9866 0.104 Uiso 1 1 calc R . .
H20A H 0.6443 0.4960 0.9934 0.104 Uiso 1 1 calc R . .
C21 C 1.0000(5) 0.6222(4) 0.5481(3) 0.0833(16) Uani 1 1 d . . .
H21A H 1.0532 0.5975 0.5264 0.100 Uiso 1 1 calc R . .
H21B H 1.0039 0.5943 0.5956 0.100 Uiso 1 1 calc R . .
C22 C 0.6591(5) 0.6553(3) 0.5036(3) 0.0903(19) Uani 1 1 d . . .
H22B H 0.7036 0.6869 0.4736 0.108 Uiso 1 1 calc R . .
H22A H 0.5951 0.6547 0.4777 0.108 Uiso 1 1 calc R . .
C23 C 1.1894(5) 0.4033(4) 0.7044(3) 0.0885(17) Uani 1 1 d . . .
H23A H 1.2326 0.3578 0.7309 0.106 Uiso 1 1 calc R . .
H23B H 1.1730 0.4312 0.7325 0.106 Uiso 1 1 calc R . .
C24 C 0.4826(5) 0.6921(3) 0.6372(4) 0.094(2) Uani 1 1 d . . .
H24 H 0.4149 0.6834 0.6562 0.113 Uiso 1 1 calc R . .
C25 C 0.5481(5) 0.7275(3) 0.6614(3) 0.0880(19) Uani 1 1 d . . .
C26 C 0.5673(5) 0.4050(4) 0.5989(3) 0.0910(18) Uani 1 1 d . . .
H26A H 0.5385 0.4268 0.5532 0.137 Uiso 1 1 calc R . .
H26C H 0.5391 0.4347 0.6234 0.137 Uiso 1 1 calc R . .
H26B H 0.5443 0.3601 0.6191 0.137 Uiso 1 1 calc R . .
C27 C 0.5162(5) 0.6699(3) 0.5856(4) 0.095(2) Uani 1 1 d . . .
C28 C 0.5539(5) 0.3529(3) 0.9439(3) 0.0801(16) Uani 1 1 d D . .
H28A H 0.5641 0.3521 0.8991 0.096 Uiso 1 1 calc R . .
H28B H 0.5843 0.3066 0.9762 0.096 Uiso 1 1 calc R . .
C29 C 0.8832(6) 0.4462(3) 0.9401(3) 0.0832(18) Uani 1 1 d . . .
H29 H 0.9186 0.4812 0.9439 0.100 Uiso 1 1 calc R . .
C30 C 0.9622(5) 0.2755(3) 0.9056(2) 0.0720(15) Uani 1 1 d . . .
H30A H 0.9319 0.2328 0.9278 0.086 Uiso 1 1 calc R . .
H30B H 1.0392 0.2669 0.9213 0.086 Uiso 1 1 calc R . .
C31 C 0.6837(5) 0.7189(3) 0.5804(3) 0.0864(19) Uani 1 1 d . . .
H31 H 0.7508 0.7284 0.5611 0.104 Uiso 1 1 calc R . .
C32 C 0.9462(5) 0.3908(3) 0.9265(3) 0.0772(16) Uani 1 1 d . . .
C33 C 0.7114(5) 0.6275(3) 0.8640(3) 0.0771(15) Uani 1 1 d . . .
C34 C 0.6488(5) 0.7411(3) 0.6317(3) 0.089(2) Uani 1 1 d . . .
C35 C 0.6200(5) 0.6824(3) 0.5572(3) 0.090(2) Uani 1 1 d . . .
C36 C 0.5466(5) 0.5793(3) 0.8764(3) 0.0747(15) Uani 1 1 d . . .
H36 H 0.5061 0.5443 0.8994 0.090 Uiso 1 1 calc R . .
C37 C 0.7276(4) 0.5816(3) 0.5315(2) 0.0750(15) Uani 1 1 d . . .
C38 C 0.6763(4) 0.5235(3) 0.5510(2) 0.0746(15) Uani 1 1 d . . .
H38 H 0.5993 0.5301 0.5451 0.089 Uiso 1 1 calc R . .
C39 C 0.9173(4) 0.3698(3) 0.6138(2) 0.0672(13) Uani 1 1 d . . .
H39A H 0.8800 0.3385 0.6005 0.081 Uiso 1 1 calc R . .
H39B H 0.9901 0.3694 0.5948 0.081 Uiso 1 1 calc R . .
C40 C 0.7041(4) 0.2279(3) 0.8123(3) 0.0722(14) Uani 1 1 d . . .
H40A H 0.7277 0.2010 0.7845 0.108 Uiso 1 1 calc R . .
H40B H 0.6601 0.2723 0.7856 0.108 Uiso 1 1 calc R . .
H40C H 0.6604 0.2023 0.8473 0.108 Uiso 1 1 calc R . .
C41 C 0.6625(6) 0.6819(3) 0.8086(3) 0.0762(16) Uani 1 1 d . . .
H41 H 0.7027 0.7174 0.7864 0.091 Uiso 1 1 calc R . .
C42 C 0.8503(4) 0.4443(3) 0.5855(2) 0.0619(12) Uani 1 1 d . . .
C43 C 0.7179(6) 0.3972(3) 0.9447(2) 0.0709(15) Uani 1 1 d . . .
C44 C 0.7828(5) 0.3410(3) 0.9314(2) 0.0707(15) Uani 1 1 d . . .
H44 H 0.7477 0.3057 0.9281 0.085 Uiso 1 1 calc R . .
C45 C 0.5580(5) 0.6869(3) 0.7842(3) 0.0792(16) Uani 1 1 d . . .
C46 C 0.6495(5) 0.5734(3) 0.9007(3) 0.0704(14) Uani 1 1 d . . .
C47 C 0.9022(4) 0.5021(3) 0.5659(2) 0.0651(13) Uani 1 1 d . . .
H47 H 0.9794 0.4954 0.5700 0.078 Uiso 1 1 calc R . .
C48 C 0.7353(4) 0.4552(3) 0.5790(2) 0.0655(13) Uani 1 1 d . . .
C49 C 0.8965(5) 0.3356(3) 0.9230(2) 0.0690(15) Uani 1 1 d . . .
C50 C 0.4951(5) 0.6337(2) 0.8193(3) 0.0690(14) Uani 1 1 d . . .
C51 C 0.8585(4) -0.0898(3) 1.44823(19) 0.0543(11) Uani 1 1 d . . .
C52 C 0.7597(3) -0.1595(2) 1.4072(2) 0.0507(10) Uani 1 1 d . . .
C53 C 1.0043(3) 0.0692(2) 1.1157(2) 0.0515(10) Uani 1 1 d . . .
C54 C 0.6511(4) 0.0927(2) 1.0310(2) 0.0522(10) Uani 1 1 d . . .
C55 C 0.6623(4) 0.0206(2) 1.0422(2) 0.0531(10) Uani 1 1 d . . .
C56 C 1.0814(3) -0.0482(2) 1.3568(2) 0.0524(10) Uani 1 1 d . . .
C57 C 0.9244(4) 0.0752(2) 1.0676(2) 0.0524(10) Uani 1 1 d . . .
H57 H 0.9337 0.0433 1.0456 0.063 Uiso 1 1 calc R . .
C58 C 1.0593(3) 0.0670(2) 1.2680(2) 0.0509(10) Uani 1 1 d . . .
C59 C 0.8191(3) 0.1746(2) 1.0856(2) 0.0471(9) Uani 1 1 d . . .
C60 C 0.9011(3) 0.1710(2) 1.1306(2) 0.0477(9) Uani 1 1 d . . .
H60 H 0.8933 0.2044 1.1508 0.057 Uiso 1 1 calc R . .
C61 C 0.8314(4) 0.1276(2) 1.05188(19) 0.0476(9) Uani 1 1 d . . .
C62 C 0.5783(4) -0.0154(2) 1.0718(2) 0.0573(12) Uani 1 1 d . . .
H62 H 0.5859 -0.0631 1.0785 0.069 Uiso 1 1 calc R . .
C63 C 0.2688(17) 0.2285(6) 1.0582(8) 0.264(11) Uani 1 1 d D . .
H63B H 0.2867 0.2670 1.0205 0.396 Uiso 1 1 calc R . .
H63C H 0.2198 0.2465 1.0860 0.396 Uiso 1 1 calc R . .
H63A H 0.2328 0.1989 1.0425 0.396 Uiso 1 1 calc R . .
C64 C 0.9963(3) 0.1180(2) 1.1467(2) 0.0482(9) Uani 1 1 d . . .
C65 C 1.2579(8) -0.2136(4) 1.3984(5) 0.137(3) Uani 1 1 d . . .
H65A H 1.3106 -0.2379 1.3769 0.206 Uiso 1 1 calc R . .
H65B H 1.1998 -0.2405 1.4154 0.206 Uiso 1 1 calc R . .
H65C H 1.2950 -0.2079 1.4347 0.206 Uiso 1 1 calc R . .
C66 C 0.8627(7) 0.1930(4) 1.3174(4) 0.122(3) Uani 1 1 d . . .
H66B H 0.8498 0.2436 1.2980 0.184 Uiso 1 1 calc R . .
H66C H 0.8902 0.1779 1.3631 0.184 Uiso 1 1 calc R . .
H66A H 0.7943 0.1764 1.3162 0.184 Uiso 1 1 calc R . .
C67 C 0.6953(6) 0.1137(5) 1.4823(4) 0.116(3) Uani 1 1 d . . .
H67A H 0.7567 0.1284 1.4554 0.174 Uiso 1 1 calc R . .
H67C H 0.7168 0.0997 1.5289 0.174 Uiso 1 1 calc R . .
H67B H 0.6334 0.1520 1.4707 0.174 Uiso 1 1 calc R . .
C68 C 0.8493(5) -0.2317(4) 1.3497(4) 0.0919(19) Uani 1 1 d . . .
H68B H 0.8680 -0.1922 1.3133 0.138 Uiso 1 1 calc R . .
H68A H 0.8346 -0.2668 1.3329 0.138 Uiso 1 1 calc R . .
H68C H 0.9102 -0.2514 1.3824 0.138 Uiso 1 1 calc R . .
C69 C 0.6116(7) -0.2438(4) 1.1413(4) 0.101(2) Uani 1 1 d . . .
H69A H 0.6189 -0.2039 1.1019 0.152 Uiso 1 1 calc R . .
H69B H 0.5478 -0.2629 1.1353 0.152 Uiso 1 1 calc R . .
H69C H 0.6772 -0.2792 1.1488 0.152 Uiso 1 1 calc R . .
C70 C 0.3624(7) 0.1907(5) 1.0938(10) 0.225(9) Uani 1 1 d D . .
H70B H 0.3610 0.1950 1.1375 0.270 Uiso 1 1 calc R . .
H70A H 0.4257 0.2098 1.0711 0.270 Uiso 1 1 calc R . .
C71 C 0.5973(6) -0.2214(3) 1.2005(3) 0.0925(18) Uani 1 1 d . . .
H71B H 0.5787 -0.2596 1.2392 0.111 Uiso 1 1 calc R . .
H71A H 0.6660 -0.2094 1.2114 0.111 Uiso 1 1 calc R . .
C72 C 1.0085(5) -0.0876(3) 1.1684(3) 0.0870(17) Uani 1 1 d . . .
H72A H 0.9349 -0.0609 1.1545 0.130 Uiso 1 1 calc R . .
H72C H 1.0235 -0.0947 1.2145 0.130 Uiso 1 1 calc R . .
H72B H 1.0136 -0.1325 1.1636 0.130 Uiso 1 1 calc R . .
C73 C 0.3782(5) 0.0573(3) 1.3292(3) 0.0812(16) Uani 1 1 d . . .
H73B H 0.4224 0.0839 1.2951 0.122 Uiso 1 1 calc R . .
H73C H 0.3711 0.0755 1.3648 0.122 Uiso 1 1 calc R . .
H73A H 0.3057 0.0611 1.3102 0.122 Uiso 1 1 calc R . .
C74 C 1.2115(4) -0.1466(3) 1.3514(3) 0.0841(17) Uani 1 1 d . . .
H74B H 1.2671 -0.1163 1.3388 0.101 Uiso 1 1 calc R . .
H74A H 1.1830 -0.1510 1.3114 0.101 Uiso 1 1 calc R . .
C75 C 0.6630(5) 0.0535(4) 1.4700(4) 0.0918(19) Uani 1 1 d . . .
H75B H 0.6040 0.0363 1.4991 0.110 Uiso 1 1 calc R . .
H75A H 0.6359 0.0681 1.4238 0.110 Uiso 1 1 calc R . .
C76 C 0.7738(6) -0.0822(3) 1.0317(3) 0.0840(16) Uani 1 1 d . . .
H76B H 0.8356 -0.0939 1.0070 0.126 Uiso 1 1 calc R . .
H76A H 0.7076 -0.0924 1.0165 0.126 Uiso 1 1 calc R . .
H76C H 0.7884 -0.1095 1.0786 0.126 Uiso 1 1 calc R . .
C77 C 1.0921(4) -0.0479(3) 1.1255(3) 0.0695(13) Uani 1 1 d . . .
H77B H 1.1650 -0.0777 1.1362 0.083 Uiso 1 1 calc R . .
H77A H 1.0731 -0.0380 1.0788 0.083 Uiso 1 1 calc R . .
C78 C 0.5496(4) -0.1498(2) 1.4098(2) 0.0625(12) Uani 1 1 d . . .
H78A H 0.5613 -0.2008 1.4242 0.075 Uiso 1 1 calc R . .
H78B H 0.4928 -0.1357 1.4369 0.075 Uiso 1 1 calc R . .
C79 C 0.9596(4) 0.0493(3) 1.3690(2) 0.0626(12) Uani 1 1 d . . .
H79 H 0.9101 0.0675 1.3946 0.075 Uiso 1 1 calc R . .
C80 C 0.7021(4) 0.2679(3) 1.1089(3) 0.0679(13) Uani 1 1 d . . .
H80A H 0.6299 0.2970 1.0963 0.102 Uiso 1 1 calc R . .
H80B H 0.7580 0.2972 1.1004 0.102 Uiso 1 1 calc R . .
H80C H 0.7050 0.2394 1.1558 0.102 Uiso 1 1 calc R . .
C81 C 0.4725(4) 0.0889(2) 1.0804(3) 0.0652(13) Uani 1 1 d . . .
C82 C 0.9849(4) 0.0940(3) 1.3069(2) 0.0598(11) Uani 1 1 d . . .
C83 C 0.3964(4) -0.0252(2) 1.1284(3) 0.0682(14) Uani 1 1 d . . .
H83B H 0.3246 0.0054 1.1228 0.082 Uiso 1 1 calc R . .
H83A H 0.3896 -0.0610 1.1101 0.082 Uiso 1 1 calc R . .
C84 C 0.5085(3) -0.1185(2) 1.3377(2) 0.0567(11) Uani 1 1 d . . .
C85 C 0.9667(4) -0.0694(3) 1.4598(2) 0.0646(13) Uani 1 1 d . . .
H85A H 1.0226 -0.1115 1.4790 0.078 Uiso 1 1 calc R . .
H85B H 0.9570 -0.0451 1.4912 0.078 Uiso 1 1 calc R . .
C86 C 0.5286(4) -0.1564(2) 1.2956(3) 0.0607(12) Uani 1 1 d . . .
H86 H 0.5675 -0.2025 1.3128 0.073 Uiso 1 1 calc R . .
C87 C 0.7437(4) 0.1327(2) 1.00000(19) 0.0535(10) Uani 1 1 d . . .
H87B H 0.7121 0.1819 0.9763 0.064 Uiso 1 1 calc R . .
H87A H 0.7789 0.1141 0.9675 0.064 Uiso 1 1 calc R . .
C88 C 0.7560(4) -0.0554(3) 1.4601(2) 0.0592(11) Uani 1 1 d . . .
C89 C 0.4101(3) -0.0214(2) 1.2449(3) 0.0601(12) Uani 1 1 d . . .
H89 H 0.3690 0.0241 1.2283 0.072 Uiso 1 1 calc R . .
C90 C 0.4920(4) -0.1276(2) 1.2283(3) 0.0591(12) Uani 1 1 d . . .
C91 C 1.0057(3) -0.0220(3) 1.3945(2) 0.0566(11) Uani 1 1 d . . .
C92 C 0.5558(4) 0.1258(2) 1.0502(2) 0.0572(11) Uani 1 1 d . . .
H92 H 0.5474 0.1736 1.0428 0.069 Uiso 1 1 calc R . .
C93 C 0.4828(4) 0.0174(2) 1.0918(2) 0.0567(11) Uani 1 1 d . . .
C94 C 0.8574(3) -0.1417(2) 1.4216(2) 0.0524(10) Uani 1 1 d . . .
H94 H 0.9247 -0.1653 1.4131 0.063 Uiso 1 1 calc R . .
C95 C 0.4487(3) -0.0498(2) 1.3114(3) 0.0591(12) Uani 1 1 d . . .
C96 C 0.6584(4) -0.0757(3) 1.4483(2) 0.0570(11) Uani 1 1 d . . .
H96 H 0.5911 -0.0536 1.4583 0.068 Uiso 1 1 calc R . .
C97 C 1.0830(4) 0.1133(2) 1.1981(2) 0.0579(11) Uani 1 1 d . . .
H97B H 1.0854 0.1603 1.1973 0.069 Uiso 1 1 calc R . .
H97A H 1.1555 0.0945 1.1863 0.069 Uiso 1 1 calc R . .
C98 C 1.1078(3) -0.0040(2) 1.2939(2) 0.0523(10) Uani 1 1 d . . .
H98 H 1.1585 -0.0222 1.2689 0.063 Uiso 1 1 calc R . .
C99 C 0.4313(3) -0.0595(2) 1.2018(3) 0.0587(12) Uani 1 1 d . . .
C100 C 0.6582(3) -0.1275(2) 1.4223(2) 0.0539(10) Uani 1 1 d . . .
C101 C 0.6894(7) 0.0623(5) 1.2517(5) 0.122(3) Uiso 1 1 d D . .
C102 C 0.6522(10) 0.1118(6) 1.2687(6) 0.163(4) Uiso 1 1 d D . .
H10J H 0.5867 0.1386 1.2414 0.245 Uiso 1 1 calc R . .
H10K H 0.7071 0.1414 1.2633 0.245 Uiso 1 1 calc R . .
H10L H 0.6335 0.0943 1.3150 0.245 Uiso 1 1 calc R . .
C103 C 0.5404(10) 0.4539(6) 0.7549(6) 0.146(3) Uiso 1 1 d D . .
C104 C 0.6302(10) 0.4880(7) 0.7483(7) 0.174(4) Uiso 1 1 d D . .
H10B H 0.6118 0.5346 0.7150 0.261 Uiso 1 1 calc R . .
H10A H 0.6930 0.4621 0.7348 0.261 Uiso 1 1 calc R . .
H10C H 0.6481 0.4911 0.7905 0.261 Uiso 1 1 calc R . .
C105 C 0.9852(11) 0.5609(7) 0.7392(6) 0.163(4) Uiso 1 1 d D . .
C106 C 0.8843(10) 0.5385(7) 0.7405(7) 0.173(4) Uiso 1 1 d D . .
H10G H 0.8833 0.5154 0.7088 0.260 Uiso 1 1 calc R . .
H10H H 0.8250 0.5784 0.7289 0.260 Uiso 1 1 calc R . .
H10I H 0.8747 0.5061 0.7847 0.260 Uiso 1 1 calc R . .
N101 N 0.7393(7) 0.0059(5) 1.2360(5) 0.156(3) Uiso 1 1 d D . .
N102 N 0.4703(10) 0.4230(6) 0.7643(6) 0.195(4) Uiso 1 1 d D . .
N103 N 1.0671(11) 0.5822(7) 0.7343(6) 0.202(4) Uiso 1 1 d D . .

loop_
_atom_site_aniso_label
_atom_site_aniso_U_11
_atom_site_aniso_U_22
_atom_site_aniso_U_33
_atom_site_aniso_U_23
_atom_site_aniso_U_13
_atom_site_aniso_U_12
O1 0.071(3) 0.110(4) 0.129(4) -0.009(3) 0.035(3) -0.010(3)
O2 0.084(3) 0.085(3) 0.133(4) 0.003(3) 0.054(3) -0.022(2)
O3 0.135(4) 0.082(3) 0.093(3) -0.035(2) 0.024(3) -0.060(3)
O4 0.116(4) 0.106(3) 0.093(3) -0.045(2) -0.005(2) -0.056(3)
O5 0.062(2) 0.077(2) 0.074(2) -0.0263(18) 0.0078(16) -0.0148(17)
O6 0.075(2) 0.084(3) 0.073(2) -0.0088(19) -0.0163(18) -0.011(2)
O7 0.072(3) 0.063(2) 0.126(3) -0.021(2) 0.039(2) -0.0148(19)
O8 0.059(2) 0.084(3) 0.083(2) 0.001(2) 0.0199(18) -0.0062(18)
O9 0.104(3) 0.061(2) 0.084(2) -0.0194(18) 0.001(2) -0.039(2)
O10 0.085(2) 0.0563(19) 0.0608(19) -0.0094(15) -0.0147(16) -0.0282(17)
O11 0.0477(19) 0.059(2) 0.201(5) -0.063(3) 0.001(2) -0.0030(16)
O12 0.074(2) 0.0508(19) 0.113(3) -0.0424(19) -0.022(2) -0.0026(16)
O13 0.069(2) 0.111(3) 0.089(3) -0.066(2) 0.0015(18) 0.000(2)
O14 0.092(3) 0.070(2) 0.079(2) -0.0395(19) 0.0159(19) -0.0070(19)
O15 0.0589(19) 0.058(2) 0.092(2) -0.0284(18) 0.0112(17) 0.0013(15)
O16 0.0507(17) 0.074(2) 0.0590(18) -0.0153(16) 0.0091(14) -0.0087(15)
O17 0.095(2) 0.0447(17) 0.076(2) -0.0295(16) 0.0143(18) -0.0055(16)
O18 0.0587(18) 0.0587(19) 0.0669(19) -0.0261(16) 0.0093(14) 0.0044(15)
O19 0.0578(18) 0.0492(17) 0.093(2) -0.0289(17) 0.0245(16) -0.0136(14)
O20 0.0631(18) 0.0432(15) 0.0558(17) -0.0215(13) 0.0012(13) 0.0003(13)
C1 0.055(3) 0.050(2) 0.057(2) -0.027(2) -0.005(2) 0.005(2)
C2 0.057(3) 0.045(2) 0.062(3) -0.022(2) 0.001(2) 0.004(2)
C3 0.057(3) 0.043(2) 0.060(3) -0.023(2) -0.012(2) 0.0028(19)
C4 0.109(5) 0.068(4) 0.122(5) -0.025(4) 0.041(4) -0.037(3)
C5 0.074(3) 0.038(2) 0.057(3) -0.0091(19) -0.015(2) -0.008(2)
C6 0.057(3) 0.082(4) 0.047(2) -0.003(2) 0.017(2) 0.002(3)
C7 0.066(3) 0.036(2) 0.058(3) -0.0133(19) -0.009(2) -0.0073(19)
C8 0.088(5) 0.300(15) 0.139(8) -0.055(9) 0.020(5) -0.095(8)
C9 0.065(3) 0.039(2) 0.068(3) -0.016(2) -0.015(2) -0.002(2)
C10 0.180(9) 0.084(5) 0.140(7) -0.043(5) 0.048(6) -0.012(5)
C12 0.139(8) 0.212(13) 0.137(9) -0.038(8) 0.017(6) 0.004(8)
C13 0.122(5) 0.064(3) 0.045(2) -0.019(2) 0.005(3) -0.046(3)
C15 0.137(6) 0.132(7) 0.138(7) -0.077(6) 0.009(5) -0.071(5)
C16 0.109(5) 0.082(4) 0.121(5) -0.035(4) 0.020(4) -0.053(4)
C17 0.097(6) 0.163(9) 0.235(13) -0.032(9) 0.086(7) -0.024(6)
C18 0.152(8) 0.106(6) 0.148(7) -0.031(5) -0.006(6) -0.074(6)
C19 0.096(4) 0.041(3) 0.142(6) -0.014(3) 0.057(4) -0.004(3)
C20 0.144(5) 0.082(4) 0.062(3) -0.039(3) 0.023(3) -0.063(4)
C21 0.078(4) 0.090(4) 0.069(3) -0.011(3) 0.013(3) -0.021(3)
C22 0.061(3) 0.095(4) 0.067(3) 0.020(3) 0.014(3) 0.000(3)
C23 0.070(4) 0.095(4) 0.099(4) -0.031(4) 0.004(3) -0.020(3)
C24 0.072(4) 0.056(3) 0.115(5) 0.006(3) 0.046(4) 0.001(3)
C25 0.070(3) 0.048(3) 0.107(4) 0.006(3) 0.041(3) 0.010(3)
C26 0.073(4) 0.102(5) 0.083(4) -0.013(3) -0.016(3) -0.022(3)
C27 0.059(3) 0.069(4) 0.106(5) 0.020(3) 0.027(3) 0.010(3)
C28 0.100(4) 0.050(3) 0.088(4) -0.018(3) -0.009(3) -0.020(3)
C29 0.136(6) 0.073(4) 0.059(3) -0.030(3) -0.003(3) -0.052(4)
C30 0.097(4) 0.058(3) 0.051(3) -0.001(2) -0.023(2) -0.025(3)
C31 0.054(3) 0.072(4) 0.084(4) 0.024(3) 0.026(3) 0.000(3)
C32 0.097(4) 0.089(4) 0.051(3) -0.019(3) -0.006(3) -0.044(3)
C33 0.093(4) 0.073(4) 0.089(4) -0.047(3) 0.022(3) -0.038(3)
C34 0.072(4) 0.052(3) 0.102(4) 0.013(3) 0.040(3) 0.000(3)
C35 0.061(3) 0.069(4) 0.083(4) 0.027(3) 0.032(3) 0.012(3)
C36 0.098(4) 0.065(3) 0.083(4) -0.044(3) 0.043(3) -0.038(3)
C37 0.060(3) 0.088(4) 0.044(2) 0.009(2) 0.016(2) -0.003(3)
C38 0.059(3) 0.092(4) 0.045(2) 0.003(2) 0.001(2) -0.001(3)
C39 0.069(3) 0.085(4) 0.056(3) -0.040(3) 0.004(2) -0.002(3)
C40 0.074(3) 0.064(3) 0.076(3) -0.019(3) -0.014(3) -0.019(3)
C41 0.113(5) 0.040(3) 0.084(4) -0.030(3) 0.044(3) -0.025(3)
C42 0.065(3) 0.079(3) 0.036(2) -0.021(2) 0.0026(19) 0.002(2)
C43 0.120(5) 0.053(3) 0.042(2) -0.009(2) -0.011(3) -0.040(3)
C44 0.112(5) 0.053(3) 0.050(3) -0.010(2) -0.007(3) -0.039(3)
C45 0.079(4) 0.049(3) 0.111(4) -0.032(3) 0.050(3) -0.016(3)
C46 0.110(4) 0.058(3) 0.061(3) -0.036(2) 0.032(3) -0.033(3)
C47 0.055(3) 0.087(4) 0.048(2) -0.022(2) 0.014(2) -0.004(3)
C48 0.060(3) 0.087(4) 0.040(2) -0.013(2) 0.002(2) -0.010(3)
C49 0.110(4) 0.056(3) 0.038(2) -0.005(2) -0.018(2) -0.034(3)
C50 0.093(4) 0.039(2) 0.076(3) -0.023(2) 0.033(3) -0.011(2)
C51 0.051(2) 0.071(3) 0.034(2) -0.0125(19) 0.0051(17) -0.008(2)
C52 0.050(2) 0.041(2) 0.052(2) -0.0064(18) 0.0150(18) -0.0069(18)
C53 0.051(2) 0.044(2) 0.054(2) -0.0134(19) 0.0181(19) -0.0033(18)
C54 0.074(3) 0.040(2) 0.040(2) -0.0134(17) -0.0146(19) -0.004(2)
C55 0.072(3) 0.040(2) 0.048(2) -0.0177(18) -0.010(2) -0.004(2)
C56 0.040(2) 0.066(3) 0.052(2) -0.020(2) -0.0017(18) -0.014(2)
C57 0.068(3) 0.045(2) 0.044(2) -0.0197(18) 0.0150(19) -0.006(2)
C58 0.038(2) 0.066(3) 0.057(2) -0.029(2) 0.0029(17) -0.0164(19)
C59 0.058(2) 0.034(2) 0.046(2) -0.0119(16) 0.0138(18) -0.0078(18)
C60 0.052(2) 0.040(2) 0.054(2) -0.0192(18) 0.0138(18) -0.0129(18)
C61 0.061(3) 0.040(2) 0.041(2) -0.0125(17) 0.0124(17) -0.0098(19)
C62 0.074(3) 0.036(2) 0.059(3) -0.0166(19) -0.025(2) 0.001(2)
C63 0.48(3) 0.091(7) 0.197(13) -0.060(8) -0.127(16) 0.058(12)
C64 0.048(2) 0.044(2) 0.052(2) -0.0159(18) 0.0176(18) -0.0143(18)
C65 0.134(7) 0.090(5) 0.170(9) -0.028(5) 0.054(6) -0.019(5)
C66 0.152(7) 0.090(5) 0.124(6) -0.053(5) 0.055(5) 0.004(5)
C67 0.110(5) 0.149(7) 0.126(6) -0.090(6) 0.039(4) -0.031(5)
C68 0.068(3) 0.087(4) 0.147(6) -0.077(4) 0.030(3) -0.011(3)
C69 0.129(6) 0.077(4) 0.099(5) -0.043(4) -0.006(4) 0.004(4)
C70 0.076(5) 0.086(6) 0.55(3) -0.167(11) 0.049(9) -0.012(4)
C71 0.110(5) 0.071(4) 0.083(4) -0.027(3) -0.009(3) 0.019(3)
C72 0.092(4) 0.060(3) 0.100(4) -0.023(3) 0.013(3) -0.004(3)
C73 0.068(3) 0.059(3) 0.116(5) -0.038(3) -0.011(3) 0.006(2)
C74 0.059(3) 0.070(3) 0.100(4) -0.010(3) 0.027(3) -0.001(3)
C75 0.074(4) 0.117(5) 0.116(5) -0.079(4) 0.033(3) -0.021(3)
C76 0.112(4) 0.046(3) 0.095(4) -0.033(3) 0.007(3) 0.001(3)
C77 0.075(3) 0.054(3) 0.076(3) -0.030(2) 0.016(3) 0.008(2)
C78 0.050(3) 0.052(3) 0.074(3) -0.008(2) 0.026(2) -0.016(2)
C79 0.061(3) 0.090(4) 0.048(2) -0.038(3) 0.004(2) -0.014(3)
C80 0.074(3) 0.062(3) 0.075(3) -0.042(3) 0.001(2) 0.007(2)
C81 0.057(3) 0.046(2) 0.097(4) -0.034(3) -0.023(3) -0.002(2)
C82 0.057(3) 0.069(3) 0.065(3) -0.037(2) 0.001(2) -0.014(2)
C83 0.053(3) 0.050(3) 0.102(4) -0.027(3) -0.025(3) -0.009(2)
C84 0.041(2) 0.047(2) 0.079(3) -0.015(2) 0.012(2) -0.0171(19)
C85 0.060(3) 0.092(4) 0.039(2) -0.022(2) -0.0015(19) -0.011(2)
C86 0.044(2) 0.036(2) 0.098(4) -0.018(2) -0.002(2) -0.0095(18)
C87 0.080(3) 0.039(2) 0.036(2) -0.0088(16) 0.0030(19) -0.004(2)
C88 0.062(3) 0.073(3) 0.042(2) -0.024(2) 0.0106(19) -0.005(2)
C89 0.033(2) 0.041(2) 0.100(4) -0.018(2) -0.001(2) -0.0055(17)
C90 0.045(2) 0.042(2) 0.095(4) -0.027(2) -0.007(2) -0.0136(19)
C91 0.044(2) 0.085(3) 0.046(2) -0.029(2) -0.0040(18) -0.014(2)
C92 0.063(3) 0.035(2) 0.072(3) -0.020(2) -0.019(2) 0.000(2)
C93 0.054(3) 0.046(2) 0.072(3) -0.024(2) -0.023(2) -0.005(2)
C94 0.047(2) 0.052(2) 0.047(2) -0.0078(19) 0.0126(17) -0.0023(19)
C95 0.036(2) 0.047(2) 0.095(4) -0.027(2) 0.011(2) -0.0092(18)
C96 0.047(2) 0.067(3) 0.051(2) -0.019(2) 0.0160(18) -0.002(2)
C97 0.047(2) 0.058(3) 0.070(3) -0.021(2) 0.015(2) -0.019(2)
C98 0.035(2) 0.070(3) 0.059(3) -0.028(2) 0.0050(17) -0.0157(19)
C99 0.038(2) 0.041(2) 0.098(4) -0.024(2) -0.008(2) -0.0115(18)
C100 0.048(2) 0.048(2) 0.051(2) -0.0032(19) 0.0136(18) -0.0028(18)

loop_
_atom_type_symbol
_atom_type_description
_atom_type_scat_dispersion_real
_atom_type_scat_dispersion_imag
_atom_type_scat_source
C C 0.0181 0.0091 'International Tables Vol C Tables 4.2.6.8 and 6.1.1.4'
H H 0.0000 0.0000 'International Tables Vol C Tables 4.2.6.8 and 6.1.1.4'
N N 0.0311 0.0180 'International Tables Vol C Tables 4.2.6.8 and 6.1.1.4'
O O 0.0492 0.0322 'International Tables Vol C Tables 4.2.6.8 and 6.1.1.4'

loop_
_geom_angle_atom_site_label_1
_geom_angle_atom_site_label_2
_geom_angle_atom_site_label_3
_geom_angle
_geom_angle_site_symmetry_1
_geom_angle_site_symmetry_3
_geom_angle_publ_flag
C27 O1 C17 120.2(8) . . ?
C34 O2 C14 113.7(6) . . ?
C33 O3 C16 117.2(5) . . ?
C32 O4 C15 116.2(6) . . ?
C2 O5 C23 119.0(4) . . ?
C48 O6 C26 118.0(4) . . ?
C50 O7 C4 118.1(5) . . ?
C6 O8 C21 117.6(4) . . ?
C43 O9 C28 116.4(5) . . ?
C7 O10 C40 118.4(4) . . ?
C81 O11 C70 118.2(6) . . ?
C90 O12 C71 119.4(4) . . ?
C88 O13 C75 117.9(4) . . ?
C82 O14 C66 117.3(5) . . ?
C95 O15 C73 118.0(4) . . ?
C56 O16 C74 118.9(4) . . ?
C55 O17 C76 118.2(4) . . ?
C53 O18 C77 118.1(4) . . ?
C52 O19 C68 118.3(4) . . ?
C59 O20 C80 117.3(3) . . ?
C3 C1 C2 119.1(4) . . ?
C3 C1 C39 120.9(4) . . ?
C2 C1 C39 120.0(4) . . ?
O5 C2 C1 116.0(4) . . ?
O5 C2 C9 124.0(4) . . ?
C1 C2 C9 120.0(4) . . ?
C1 C3 C7 121.0(4) . . ?
C9 C5 C7 118.1(4) . . ?
C9 C5 C30 120.2(4) . . ?
C7 C5 C30 121.4(4) . . ?
C37 C6 C47 120.2(5) . . ?
C37 C6 O8 117.0(5) . . ?
C47 C6 O8 122.8(4) . . ?
O10 C7 C3 123.6(4) . . ?
O10 C7 C5 115.6(4) . . ?
C3 C7 C5 120.8(4) . . ?
C5 C9 C2 121.0(4) . . ?
C29 C13 C43 118.2(6) . . ?
C29 C13 C20 121.5(5) . . ?
C43 C13 C20 120.3(6) . . ?
C11 C14 O2 108.2(12) . . ?
O3 C16 C18 109.0(6) . . ?
C25 C19 C45 110.2(4) . . ?
C13 C20 C46 113.1(4) . . ?
O8 C21 C12 110.4(6) . . ?
C35 C22 C37 112.4(4) . . ?
O5 C23 C8 104.9(6) . . ?
C27 C24 C25 121.0(6) . . ?
C24 C25 C34 118.9(7) . . ?
C24 C25 C19 119.3(5) . . ?
C34 C25 C19 121.7(7) . . ?
C24 C27 O1 123.8(6) . . ?
C24 C27 C35 119.5(8) . . ?
O1 C27 C35 116.8(7) . . ?
C10 C28 O9 106.6(6) . . ?
C13 C29 C32 122.5(5) . . ?
C49 C30 C5 109.9(4) . . ?
C34 C31 C35 120.5(5) . . ?
O4 C32 C29 125.4(5) . . ?
O4 C32 C49 114.2(6) . . ?
C29 C32 C49 120.4(6) . . ?
C41 C33 O3 125.1(5) . . ?
C41 C33 C46 119.3(6) . . ?
O3 C33 C46 115.6(6) . . ?
C31 C34 O2 122.5(5) . . ?
C31 C34 C25 120.8(7) . . ?
O2 C34 C25 116.8(7) . . ?
C31 C35 C27 119.4(7) . . ?
C31 C35 C22 121.1(5) . . ?
C27 C35 C22 119.5(8) . . ?
C46 C36 C50 125.3(5) . . ?
C38 C37 C6 117.9(5) . . ?
C38 C37 C22 120.4(5) . . ?
C6 C37 C22 121.7(5) . . ?
C37 C38 C48 122.4(5) . . ?
C1 C39 C42 112.3(4) . . ?
C45 C41 C33 123.4(5) . . ?
C47 C42 C48 118.6(5) . . ?
C47 C42 C39 121.0(4) . . ?
C48 C42 C39 120.5(5) . . ?
O9 C43 C44 124.9(4) . . ?
O9 C43 C13 116.4(5) . . ?
C44 C43 C13 118.7(6) . . ?
C49 C44 C43 123.3(5) . . ?
C41 C45 C50 118.4(6) . . ?
C41 C45 C19 120.2(5) . . ?
C50 C45 C19 121.3(6) . . ?
C36 C46 C33 116.6(5) . . ?
C36 C46 C20 123.5(5) . . ?
C33 C46 C20 119.9(6) . . ?
C42 C47 C6 121.5(5) . . ?
C42 C48 C38 119.4(5) . . ?
C42 C48 O6 116.8(5) . . ?
C38 C48 O6 123.8(4) . . ?
C44 C49 C32 116.8(6) . . ?
C44 C49 C30 121.3(4) . . ?
C32 C49 C30 121.7(6) . . ?
O7 C50 C36 126.5(5) . . ?
O7 C50 C45 116.6(5) . . ?
C36 C50 C45 116.9(6) . . ?
C94 C51 C88 117.5(4) . . ?
C94 C51 C85 120.2(4) . . ?
C88 C51 C85 122.2(4) . . ?
O19 C52 C94 123.8(4) . . ?
O19 C52 C100 116.0(4) . . ?
C94 C52 C100 120.2(4) . . ?
C64 C53 O18 115.9(4) . . ?
C64 C53 C57 120.9(4) . . ?
O18 C53 C57 123.2(4) . . ?
C92 C54 C55 118.9(4) . . ?
C92 C54 C87 120.9(4) . . ?
C55 C54 C87 120.2(4) . . ?
O17 C55 C62 124.2(4) . . ?
O17 C55 C54 116.2(4) . . ?
C62 C55 C54 119.6(4) . . ?
O16 C56 C91 116.5(4) . . ?
O16 C56 C98 123.2(4) . . ?
C91 C56 C98 120.2(4) . . ?
C61 C57 C53 121.3(4) . . ?
C98 C58 C82 118.7(4) . . ?
C98 C58 C97 120.5(4) . . ?
C82 C58 C97 120.7(4) . . ?
C60 C59 O20 123.6(4) . . ?
C60 C59 C61 120.4(4) . . ?
O20 C59 C61 116.0(4) . . ?
C59 C60 C64 121.6(4) . . ?
C57 C61 C59 118.3(4) . . ?
C57 C61 C87 120.7(4) . . ?
C59 C61 C87 121.0(4) . . ?
C55 C62 C93 121.8(4) . . ?
C53 C64 C60 117.3(4) . . ?
C53 C64 C97 121.9(4) . . ?
C60 C64 C97 120.8(4) . . ?
C63 C70 O11 112.5(9) . . ?
O12 C71 C69 108.4(5) . . ?
O16 C74 C65 105.9(6) . . ?
O13 C75 C67 108.4(5) . . ?
O18 C77 C72 113.6(4) . . ?
C84 C78 C100 113.3(3) . . ?
C82 C79 C91 122.2(4) . . ?
C92 C81 C93 120.6(5) . . ?
C92 C81 O11 123.7(4) . . ?
C93 C81 O11 115.7(5) . . ?
O14 C82 C79 124.3(4) . . ?
O14 C82 C58 116.3(4) . . ?
C79 C82 C58 119.3(5) . . ?
C99 C83 C93 109.0(3) . . ?
C86 C84 C95 118.4(5) . . ?
C86 C84 C78 121.3(4) . . ?
C95 C84 C78 120.3(5) . . ?
C51 C85 C91 110.4(3) . . ?
C84 C86 C90 121.9(4) . . ?
C54 C87 C61 112.5(3) . . ?
O13 C88 C96 123.8(4) . . ?
O13 C88 C51 116.1(4) . . ?
C96 C88 C51 120.1(4) . . ?
C95 C89 C99 121.9(4) . . ?
O12 C90 C99 116.3(5) . . ?
O12 C90 C86 123.5(4) . . ?
C99 C90 C86 120.2(5) . . ?
C56 C91 C79 118.4(4) . . ?
C56 C91 C85 121.8(5) . . ?
C79 C91 C85 119.6(4) . . ?
C54 C92 C81 121.1(4) . . ?
C62 C93 C81 118.1(5) . . ?
C62 C93 C83 120.1(4) . . ?
C81 C93 C83 121.8(5) . . ?
C52 C94 C51 122.0(4) . . ?
O15 C95 C89 123.9(4) . . ?
O15 C95 C84 116.1(5) . . ?
C89 C95 C84 119.9(5) . . ?
C100 C96 C88 121.9(4) . . ?
C64 C97 C58 112.1(3) . . ?
C58 C98 C56 121.0(4) . . ?
C90 C99 C89 117.7(5) . . ?
C90 C99 C83 121.5(5) . . ?
C89 C99 C83 120.6(4) . . ?
C96 C100 C52 118.2(4) . . ?
C96 C100 C78 121.4(4) . . ?
C52 C100 C78 120.4(4) . . ?
C102 C101 N101 174.9(11) . . ?
N102 C103 C104 175.4(14) . . ?
N103 C105 C106 175.9(15) . . ?

loop_
_geom_bond_atom_site_label_1
_geom_bond_atom_site_label_2
_geom_bond_distance
_geom_bond_site_symmetry_2
_geom_bond_publ_flag
O1 C27 1.389(10) . ?
O1 C17 1.441(9) . ?
O2 C34 1.380(9) . ?
O2 C14 1.390(10) . ?
O3 C33 1.381(7) . ?
O3 C16 1.428(7) . ?
O4 C32 1.379(8) . ?
O4 C15 1.429(7) . ?
O5 C2 1.381(6) . ?
O5 C23 1.409(7) . ?
O6 C48 1.390(6) . ?
O6 C26 1.427(7) . ?
O7 C50 1.331(7) . ?
O7 C4 1.420(7) . ?
O8 C6 1.395(7) . ?
O8 C21 1.407(7) . ?
O9 C43 1.350(7) . ?
O9 C28 1.405(6) . ?
O10 C7 1.377(6) . ?
O10 C40 1.418(5) . ?
O11 C81 1.393(7) . ?
O11 C70 1.404(8) . ?
O12 C90 1.379(6) . ?
O12 C71 1.389(7) . ?
O13 C88 1.376(6) . ?
O13 C75 1.446(7) . ?
O14 C82 1.375(6) . ?
O14 C66 1.429(7) . ?
O15 C95 1.368(6) . ?
O15 C73 1.421(6) . ?
O16 C56 1.371(6) . ?
O16 C74 1.409(6) . ?
O17 C55 1.377(6) . ?
O17 C76 1.418(6) . ?
O18 C53 1.387(5) . ?
O18 C77 1.421(6) . ?
O19 C52 1.376(5) . ?
O19 C68 1.393(6) . ?
O20 C59 1.381(5) . ?
O20 C80 1.421(5) . ?
C1 C3 1.376(7) . ?
C1 C2 1.393(6) . ?
C1 C39 1.518(6) . ?
C2 C9 1.396(7) . ?
C3 C7 1.388(6) . ?
C5 C9 1.390(7) . ?
C5 C7 1.396(6) . ?
C5 C30 1.519(7) . ?
C6 C37 1.380(7) . ?
C6 C47 1.392(7) . ?
C8 C23 1.498(11) . ?
C10 C28 1.365(10) . ?
C11 C14 1.261(13) . ?
C12 C21 1.534(14) . ?
C13 C29 1.383(9) . ?
C13 C43 1.406(7) . ?
C13 C20 1.523(9) . ?
C16 C18 1.445(11) . ?
C19 C25 1.493(10) . ?
C19 C45 1.499(9) . ?
C20 C46 1.527(8) . ?
C22 C35 1.488(10) . ?
C22 C37 1.517(8) . ?
C24 C27 1.371(11) . ?
C24 C25 1.389(10) . ?
C25 C34 1.397(8) . ?
C27 C35 1.418(8) . ?
C29 C32 1.385(9) . ?
C30 C49 1.518(8) . ?
C31 C34 1.370(10) . ?
C31 C35 1.379(10) . ?
C32 C49 1.405(7) . ?
C33 C41 1.364(9) . ?
C33 C46 1.438(7) . ?
C36 C46 1.339(8) . ?
C36 C50 1.396(8) . ?
C37 C38 1.375(8) . ?
C38 C48 1.389(8) . ?
C39 C42 1.524(7) . ?
C41 C45 1.361(9) . ?
C42 C47 1.375(7) . ?
C42 C48 1.385(7) . ?
C43 C44 1.403(8) . ?
C44 C49 1.387(8) . ?
C45 C50 1.426(7) . ?
C51 C94 1.388(7) . ?
C51 C88 1.396(6) . ?
C51 C85 1.504(6) . ?
C52 C94 1.377(6) . ?
C52 C100 1.391(6) . ?
C53 C64 1.383(6) . ?
C53 C57 1.390(6) . ?
C54 C92 1.378(7) . ?
C54 C55 1.403(6) . ?
C54 C87 1.515(7) . ?
C55 C62 1.378(7) . ?
C56 C91 1.383(6) . ?
C56 C98 1.394(6) . ?
C57 C61 1.380(6) . ?
C58 C98 1.392(6) . ?
C58 C82 1.401(6) . ?
C58 C97 1.510(6) . ?
C59 C60 1.376(6) . ?
C59 C61 1.393(6) . ?
C60 C64 1.406(6) . ?
C61 C87 1.521(6) . ?
C62 C93 1.388(7) . ?
C63 C70 1.340(16) . ?
C64 C97 1.508(6) . ?
C65 C74 1.413(10) . ?
C67 C75 1.476(9) . ?
C69 C71 1.496(9) . ?
C72 C77 1.504(8) . ?
C78 C84 1.501(7) . ?
C78 C100 1.534(6) . ?
C79 C82 1.381(7) . ?
C79 C91 1.390(7) . ?
C81 C92 1.384(7) . ?
C81 C93 1.391(6) . ?
C83 C99 1.507(7) . ?
C83 C93 1.512(7) . ?
C84 C86 1.386(7) . ?
C84 C95 1.396(6) . ?
C85 C91 1.510(7) . ?
C86 C90 1.394(7) . ?
C88 C96 1.385(7) . ?
C89 C95 1.386(7) . ?
C89 C99 1.408(7) . ?
C90 C99 1.391(6) . ?
C96 C100 1.374(7) . ?
C101 C102 1.220(11) . ?
C101 N101 1.368(11) . ?
C103 N102 1.125(12) . ?
C103 C104 1.380(13) . ?
C105 N103 1.147(13) . ?
C105 C106 1.384(14) . ?

loop_
_cod_related_entry_id
_cod_related_entry_database
_cod_related_entry_code
1 ChemSpider 30653251
